data_4113592
loop_
_publ_author_name
'Yugen Zhang'
'R. H. Holm'

_publ_section_title
;
 Synthesis of a Molecular Mo2Fe6S9 Cluster with the Topology of the PN
 Cluster of Nitrogenase by Rearrangement of an Edge-Bridged Mo2Fe6S8
 Double Cubane
;
_journal_name_full 'Journal of the American Chemical Society'
_journal_page_first 3910
_journal_page_last 3920
_journal_paper_doi 10.1021/ja0214633
_journal_volume 125
_journal_year 2003
_chemical_formula_moiety '[TpMoFe3S4(P(Et)3)3](BPh4)'
_chemical_formula_sum 'C51 H75 B2 Fe3 Mo N6 P3 S4'
_chemical_formula_weight 1278.43
_chemical_name_systematic
; 
 ? 
;
_space_group_IT_number 148
_symmetry_cell_setting rhombohedral
_symmetry_space_group_name_Hall '-R 3'
_symmetry_space_group_name_H-M 'R -3 :H'
_atom_sites_solution_hydrogens geom
_atom_sites_solution_primary direct
_atom_sites_solution_secondary difmap
_audit_creation_method SHELXL-97
_cell_angle_alpha 90.00
_cell_angle_beta 90.00
_cell_angle_gamma 120.00
_cell_formula_units_Z 6
_cell_length_a 15.4332(8)
_cell_length_b 15.4332(8)
_cell_length_c 44.421(5)
_cell_measurement_temperature 293(2)
_cell_volume 9162.9(12)
_computing_cell_refinement 'Bruker Smart'
_computing_data_collection 'Bruker Smart'
_computing_data_reduction 'Bruker SHELXTL'
_computing_molecular_graphics 'Bruker SHELXTL'
_computing_publication_material 'Bruker SHELXTL'
_computing_structure_refinement 'SHELXL-97 (Sheldrick, 1997)'
_computing_structure_solution 'SHELXS-97 (Sheldrick, 1990)'
_diffrn_ambient_temperature 293(2)
_diffrn_measured_fraction_theta_full 0.999
_diffrn_measured_fraction_theta_max 0.999
_diffrn_measurement_device_type 'CCD area detector'
_diffrn_measurement_method 'phi and omega scan'
_diffrn_radiation_monochromator graphite
_diffrn_radiation_source 'fine-focus sealed tube'
_diffrn_radiation_type MoK\a
_diffrn_radiation_wavelength 0.71073
_diffrn_reflns_av_R_equivalents 0.0489
_diffrn_reflns_av_sigmaI/netI 0.0303
_diffrn_reflns_limit_h_max 16
_diffrn_reflns_limit_h_min -16
_diffrn_reflns_limit_k_max 16
_diffrn_reflns_limit_k_min -16
_diffrn_reflns_limit_l_max 47
_diffrn_reflns_limit_l_min -32
_diffrn_reflns_number 13356
_diffrn_reflns_theta_full 22.49
_diffrn_reflns_theta_max 22.49
_diffrn_reflns_theta_min 1.38
_diffrn_standards_decay_% none
_exptl_absorpt_coefficient_mu 1.152
_exptl_absorpt_correction_T_max 0.87
_exptl_absorpt_correction_T_min 0.66
_exptl_absorpt_correction_type SADABS
_exptl_crystal_colour black
_exptl_crystal_density_diffrn 1.390
_exptl_crystal_density_meas ?
_exptl_crystal_description plate
_exptl_crystal_F_000 3972
_exptl_crystal_size_max 0.3
_exptl_crystal_size_mid 0.3
_exptl_crystal_size_min 0.1
_refine_diff_density_max 1.352
_refine_diff_density_min -0.688
_refine_diff_density_rms 0.126
_refine_ls_extinction_method none
_refine_ls_goodness_of_fit_ref 1.094
_refine_ls_hydrogen_treatment mixed
_refine_ls_matrix_type full
_refine_ls_number_parameters 236
_refine_ls_number_reflns 2665
_refine_ls_number_restraints 0
_refine_ls_restrained_S_all 1.094
_refine_ls_R_factor_all 0.0796
_refine_ls_R_factor_gt 0.0657
_refine_ls_shift/su_max 0.000
_refine_ls_shift/su_mean 0.000
_refine_ls_structure_factor_coef Fsqd
_refine_ls_weighting_details 'calc w=1/[\s^2^(Fo^2^)+(0.1234P)^2^+65.3161P] where P=(Fo^2^+2Fc^2^)/3'
_refine_ls_weighting_scheme calc
_refine_ls_wR_factor_gt 0.1900
_refine_ls_wR_factor_ref 0.2060
_reflns_number_gt 2145
_reflns_number_total 2665
_reflns_threshold_expression >2sigma(I)
_cod_data_source_file ja0214633_1.cif
_cod_data_source_block '[TpMoFe3S4(P(Et)3)3](BPh4)'
_cod_depositor_comments
;
The following automatic conversions were performed:

'_exptl_crystal_density_meas' value 'none' was changed to '?' - the
value is perceived as not measured.

Automatic conversion script
Id: cif_fix_values 3008 2015-01-20 13:52:24Z robertas 

The following automatic conversions were performed:

'_symmetry_cell_setting' tag value 'rhombhedral' was replaced with
'rhombohedral' value as specified in the replacement file
'/home/robertas/cod-tools/perl-scripts/inputs/replacement_values.lst'.

Automatic conversion script
Id: cif_fix_values 3143 2015-03-26 13:38:13Z robertas 
;
_cod_original_cell_volume 9162.9(11)
_cod_original_sg_symbol_H-M 'R -3'
_cod_database_code 4113592

loop_
_symmetry_equiv_pos_as_xyz
'x, y, z'
'-y, x-y, z'
'-x+y, -x, z'
'x+2/3, y+1/3, z+1/3'
'-y+2/3, x-y+1/3, z+1/3'
'-x+y+2/3, -x+1/3, z+1/3'
'x+1/3, y+2/3, z+2/3'
'-y+1/3, x-y+2/3, z+2/3'
'-x+y+1/3, -x+2/3, z+2/3'
'-x, -y, -z'
'y, -x+y, -z'
'x-y, x, -z'
'-x+2/3, -y+1/3, -z+1/3'
'y+2/3, -x+y+1/3, -z+1/3'
'x-y+2/3, x+1/3, -z+1/3'
'-x+1/3, -y+2/3, -z+2/3'
'y+1/3, -x+y+2/3, -z+2/3'
'x-y+1/3, x+2/3, -z+2/3'

loop_
_atom_site_label
_atom_site_type_symbol
_atom_site_fract_x
_atom_site_fract_y
_atom_site_fract_z
_atom_site_U_iso_or_equiv
_atom_site_adp_type
_atom_site_occupancy
_atom_site_symmetry_multiplicity
_atom_site_calc_flag
_atom_site_refinement_flags
_atom_site_disorder_assembly
_atom_site_disorder_group
Mo1 Mo 0.6667 0.3333 0.14972(2) 0.0494(4) Uani 1 3 d S . .
Fe1 Fe 0.63817(8) 0.41257(8) 0.19955(2) 0.0532(4) Uani 1 1 d . . .
S1 S 0.6667 0.3333 0.23687(7) 0.0629(9) Uani 1 3 d S . .
S2 S 0.70774(15) 0.22083(15) 0.17328(4) 0.0578(6) Uani 1 1 d . . .
P1 P 0.5993(2) 0.5195(2) 0.22479(7) 0.0828(8) Uani 1 1 d . . .
N1 N 0.5804(5) 0.2122(5) 0.11645(14) 0.0627(17) Uani 1 1 d . . .
N2 N 0.5947(5) 0.2290(5) 0.08625(14) 0.0656(18) Uani 1 1 d . . .
B1 B 0.6667 0.3333 0.0738(3) 0.066(4) Uani 1 3 d S . .
H1 H 1(291) 0(291) 0.052(4) 0.077 Uiso 1 3 calc S . .
C1 C 0.5134(7) 0.1167(7) 0.1198(2) 0.083(3) Uani 1 1 d . . .
H1A H 0.4886 0.0856 0.1382 0.099 Uiso 1 1 calc R . .
C4 C 0.6978(10) 0.6092(9) 0.2493(3) 0.104(4) Uani 1 1 d . . .
H4A H 0.6726 0.6462 0.2603 0.125 Uiso 1 1 calc R . .
H4B H 0.7145 0.5730 0.2638 0.125 Uiso 1 1 calc R . .
C3 C 0.5363(7) 0.1424(7) 0.0716(2) 0.081(3) Uani 1 1 d . . .
H3 H 0.5319 0.1343 0.0508 0.097 Uiso 1 1 calc R . .
C2 C 0.4848(8) 0.0688(7) 0.0921(2) 0.091(3) Uani 1 1 d . . .
H2 H 0.4405 0.0014 0.0884 0.110 Uiso 1 1 calc R . .
C5 C 0.7911(9) 0.6819(9) 0.2329(3) 0.107(4) Uani 1 1 d . . .
H5A H 0.8156 0.6460 0.2214 0.160 Uiso 1 1 calc R B .
H5B H 0.8410 0.7246 0.2472 0.160 Uiso 1 1 calc R . .
H5C H 0.7764 0.7219 0.2196 0.160 Uiso 1 1 calc R . .
C10 C 0.5581(8) 0.2430(7) 0.9839(2) 0.077(3) Uani 1 1 d . . .
C11 C 0.4919(7) 0.2550(7) 1.00242(19) 0.071(2) Uani 1 1 d . . .
H11 H 0.5102 0.3189 1.0092 0.086 Uiso 1 1 calc R . .
B2 B 0.6667 0.3333 0.9722(4) 0.075(5) Uani 1 3 d S . .
C12 C 0.3998(8) 0.1758(8) 1.0113(2) 0.091(3) Uani 1 1 d . . .
H12 H 0.3579 0.1878 1.0234 0.109 Uiso 1 1 calc R . .
C13 C 0.3700(10) 0.0785(9) 1.0021(3) 0.110(4) Uani 1 1 d . . .
H13 H 0.3081 0.0252 1.0077 0.132 Uiso 1 1 calc R . .
C14 C 0.4348(13) 0.0638(10) 0.9844(4) 0.138(6) Uani 1 1 d . . .
H14 H 0.4174 -0.0006 0.9784 0.165 Uiso 1 1 calc R . .
C15 C 0.5250(10) 0.1434(11) 0.9756(3) 0.120(4) Uani 1 1 d . . .
H15 H 0.5664 0.1307 0.9635 0.144 Uiso 1 1 calc R . .
C16 C 0.6667 0.3333 0.9361(4) 0.132(9) Uani 1 3 d S . .
C17 C 0.6351(15) 0.2433(19) 0.9186(3) 0.141(8) Uani 0.67 1 d P . .
H17 H 0.6112 0.1837 0.9292 0.169 Uiso 0.67 1 calc PR . .
C18 C 0.6374(14) 0.238(3) 0.8872(4) 0.182(14) Uani 0.67 1 d P . .
H18 H 0.6218 0.1795 0.8769 0.219 Uiso 0.67 1 calc PR . .
C19 C 0.6667 0.3333 0.8719(8) 0.40(6) Uani 1 3 d S . .
C6 C 0.5626(13) 0.5919(11) 0.2007(4) 0.143(6) Uani 1 1 d . A .
H6A H 0.582(18) 0.62(2) 0.181(8) 0.156 Uiso 1 1 d . . .
H6B H 0.626(19) 0.65(2) 0.185(8) 0.156 Uiso 1 1 d . . .
C7 C 0.452(2) 0.510(2) 0.1868(5) 0.178(12) Uani 0.67 1 d P A 1
H7A H 0.4281 0.5436 0.1737 0.268 Uiso 0.67 1 d PR A 1
H7B H 0.4569 0.4598 0.1758 0.268 Uiso 0.67 1 d PR A 1
H7C H 0.4053 0.4798 0.2031 0.268 Uiso 0.67 1 d PR A 1
C71 C 0.584(4) 0.676(4) 0.202(3) 0.47(10) Uani 0.33 1 d P A 2
H71A H 0.5649 0.7124 0.1889 0.703 Uiso 0.33 1 d PR A 2
H71B H 0.5367 0.6500 0.2187 0.703 Uiso 0.33 1 d PR A 2
H71C H 0.6494 0.7198 0.2101 0.703 Uiso 0.33 1 d PR A 2
C8 C 0.462(3) 0.408(2) 0.2560(7) 0.107(11) Uani 0.50 1 d P B 1
H8A H 0.51(2) 0.42(2) 0.272(6) 0.115 Uiso 0.50 1 d P C 1
H8B H 0.464(16) 0.460(16) 0.234(5) 0.115 Uiso 0.50 1 d P D 1
C81 C 0.490(3) 0.439(4) 0.2469(10) 0.23(3) Uani 0.50 1 d P B 2
H81A H 0.57(2) 0.50(2) 0.266(6) 0.132 Uiso 0.50 1 d P E 2
H81B H 0.293(17) 0.390(18) 0.309(5) 0.132 Uiso 0.50 1 d P F 2
C9 C 0.469(3) 0.473(2) 0.2673(5) 0.40(3) Uani 1 1 d . . .
H9A H 0.4296 0.4345 0.2842 0.597 Uiso 1 1 d R B .
H9B H 0.5056 0.5426 0.2728 0.597 Uiso 1 1 d R . .
H9D H 0.4253 0.4644 0.2507 0.597 Uiso 1 1 d R . .

loop_
_atom_site_aniso_label
_atom_site_aniso_U_11
_atom_site_aniso_U_22
_atom_site_aniso_U_33
_atom_site_aniso_U_23
_atom_site_aniso_U_13
_atom_site_aniso_U_12
Mo1 0.0557(5) 0.0557(5) 0.0369(6) 0.000 0.000 0.0278(3)
Fe1 0.0598(7) 0.0560(7) 0.0459(7) 0.0051(5) 0.0098(5) 0.0307(6)
S1 0.0730(14) 0.0730(14) 0.0426(18) 0.000 0.000 0.0365(7)
S2 0.0670(12) 0.0612(12) 0.0510(11) -0.0111(9) -0.0124(9) 0.0364(10)
P1 0.0760(16) 0.0833(17) 0.098(2) -0.0013(14) 0.0280(14) 0.0468(14)
N1 0.072(4) 0.065(4) 0.043(4) 0.004(3) -0.010(3) 0.028(4)
N2 0.077(4) 0.076(5) 0.044(4) -0.007(3) -0.009(3) 0.039(4)
B1 0.078(7) 0.078(7) 0.041(9) 0.000 0.000 0.039(3)
C1 0.099(7) 0.065(6) 0.061(6) 0.002(4) -0.027(5) 0.023(5)
C4 0.145(10) 0.091(7) 0.084(7) -0.020(6) 0.013(7) 0.066(8)
C3 0.092(7) 0.078(6) 0.066(6) -0.019(5) -0.025(5) 0.038(6)
C2 0.106(8) 0.067(6) 0.082(7) -0.007(5) -0.042(6) 0.029(6)
C5 0.106(8) 0.103(8) 0.107(9) -0.022(7) -0.004(7) 0.048(7)
C10 0.095(7) 0.083(7) 0.058(5) -0.011(5) -0.029(5) 0.047(6)
C11 0.082(6) 0.067(5) 0.056(5) 0.005(4) -0.002(5) 0.030(5)
B2 0.093(8) 0.093(8) 0.040(9) 0.000 0.000 0.046(4)
C12 0.092(7) 0.102(8) 0.071(6) 0.013(6) -0.011(5) 0.043(7)
C13 0.117(10) 0.076(8) 0.111(9) 0.010(7) -0.042(8) 0.028(7)
C14 0.139(13) 0.094(9) 0.198(16) -0.072(10) -0.103(12) 0.071(10)
C15 0.106(9) 0.122(11) 0.134(11) -0.062(9) -0.048(8) 0.060(9)
C16 0.177(15) 0.177(15) 0.041(10) 0.000 0.000 0.089(7)
C17 0.115(15) 0.23(2) 0.054(9) -0.032(12) 0.004(10) 0.067(16)
C18 0.086(13) 0.34(4) 0.082(15) -0.10(2) -0.016(11) 0.082(19)
C19 0.58(9) 0.58(9) 0.05(2) 0.000 0.000 0.29(5)
C6 0.155(13) 0.118(11) 0.211(16) -0.039(11) -0.052(12) 0.110(11)
C7 0.22(3) 0.28(3) 0.132(18) -0.06(2) -0.065(19) 0.21(3)
C71 0.16(5) 0.10(4) 0.9(2) 0.21(8) -0.33(10) -0.10(4)
C8 0.17(3) 0.14(2) 0.10(2) 0.030(17) 0.066(19) 0.14(2)
C81 0.11(2) 0.30(6) 0.18(4) -0.10(3) 0.13(2) 0.03(3)
C9 0.69(8) 0.20(3) 0.117(17) -0.060(18) -0.07(3) 0.07(4)

loop_
_atom_type_symbol
_atom_type_description
_atom_type_scat_dispersion_real
_atom_type_scat_dispersion_imag
_atom_type_scat_source
Mo Mo -1.6832 0.6857 'International Tables Vol C Tables 4.2.6.8 and 6.1.1.4'
Fe Fe 0.3463 0.8444 'International Tables Vol C Tables 4.2.6.8 and 6.1.1.4'
S S 0.1246 0.1234 'International Tables Vol C Tables 4.2.6.8 and 6.1.1.4'
P P 0.1023 0.0942 'International Tables Vol C Tables 4.2.6.8 and 6.1.1.4'
N N 0.0061 0.0033 'International Tables Vol C Tables 4.2.6.8 and 6.1.1.4'
B B 0.0013 0.0007 'International Tables Vol C Tables 4.2.6.8 and 6.1.1.4'
H H 0.0000 0.0000 'International Tables Vol C Tables 4.2.6.8 and 6.1.1.4'
C C 0.0033 0.0016 'International Tables Vol C Tables 4.2.6.8 and 6.1.1.4'

loop_
_geom_angle_atom_site_label_1
_geom_angle_atom_site_label_2
_geom_angle_atom_site_label_3
_geom_angle
_geom_angle_site_symmetry_1
_geom_angle_site_symmetry_3
N1 Mo1 N1 80.8(2) . 2_655
N1 Mo1 N1 80.8(2) . 3_665
N1 Mo1 N1 80.8(2) 2_655 3_665
N1 Mo1 S2 86.82(17) . .
N1 Mo1 S2 88.30(18) 2_655 .
N1 Mo1 S2 164.61(18) 3_665 .
N1 Mo1 S2 164.61(18) . 2_655
N1 Mo1 S2 86.82(17) 2_655 2_655
N1 Mo1 S2 88.30(18) 3_665 2_655
S2 Mo1 S2 101.97(6) . 2_655
N1 Mo1 S2 88.30(18) . 3_665
N1 Mo1 S2 164.61(18) 2_655 3_665
N1 Mo1 S2 86.82(17) 3_665 3_665
S2 Mo1 S2 101.97(6) . 3_665
S2 Mo1 S2 101.97(6) 2_655 3_665
N1 Mo1 Fe1 138.59(16) . 3_665
N1 Mo1 Fe1 97.59(17) 2_655 3_665
N1 Mo1 Fe1 140.21(18) 3_665 3_665
S2 Mo1 Fe1 51.80(5) . 3_665
S2 Mo1 Fe1 52.00(6) 2_655 3_665
S2 Mo1 Fe1 97.77(6) 3_665 3_665
N1 Mo1 Fe1 97.59(17) . 2_655
N1 Mo1 Fe1 140.21(18) 2_655 2_655
N1 Mo1 Fe1 138.59(16) 3_665 2_655
S2 Mo1 Fe1 52.00(6) . 2_655
S2 Mo1 Fe1 97.77(6) 2_655 2_655
S2 Mo1 Fe1 51.80(5) 3_665 2_655
Fe1 Mo1 Fe1 57.90(4) 3_665 2_655
N1 Mo1 Fe1 140.21(18) . .
N1 Mo1 Fe1 138.59(16) 2_655 .
N1 Mo1 Fe1 97.59(17) 3_665 .
S2 Mo1 Fe1 97.77(6) . .
S2 Mo1 Fe1 51.80(5) 2_655 .
S2 Mo1 Fe1 52.00(6) 3_665 .
Fe1 Mo1 Fe1 57.90(4) 3_665 .
Fe1 Mo1 Fe1 57.90(4) 2_655 .
S2 Fe1 S2 111.90(11) 2_655 3_665
S2 Fe1 S1 105.27(8) 2_655 .
S2 Fe1 S1 105.01(7) 3_665 .
S2 Fe1 P1 115.09(10) 2_655 .
S2 Fe1 P1 115.10(10) 3_665 .
S1 Fe1 P1 102.94(10) . .
S2 Fe1 Fe1 104.41(6) 2_655 2_655
S2 Fe1 Fe1 54.29(6) 3_665 2_655
S1 Fe1 Fe1 54.59(5) . 2_655
P1 Fe1 Fe1 139.13(8) . 2_655
S2 Fe1 Fe1 54.57(7) 2_655 3_665
S2 Fe1 Fe1 104.18(6) 3_665 3_665
S1 Fe1 Fe1 54.59(5) . 3_665
P1 Fe1 Fe1 139.28(9) . 3_665
Fe1 Fe1 Fe1 60.0 2_655 3_665
S2 Fe1 Mo1 57.09(5) 2_655 .
S2 Fe1 Mo1 57.02(6) 3_665 .
S1 Fe1 Mo1 104.03(7) . .
P1 Fe1 Mo1 153.03(9) . .
Fe1 Fe1 Mo1 61.05(2) 2_655 .
Fe1 Fe1 Mo1 61.05(2) 3_665 .
Fe1 S1 Fe1 70.82(10) 3_665 2_655
Fe1 S1 Fe1 70.82(10) 3_665 .
Fe1 S1 Fe1 70.82(10) 2_655 .
Fe1 S2 Fe1 71.14(8) 3_665 2_655
Fe1 S2 Mo1 71.10(7) 3_665 .
Fe1 S2 Mo1 70.97(7) 2_655 .
C81 P1 C4 109.7(16) . .
C81 P1 C6 106(2) . .
C4 P1 C6 106.3(7) . .
C81 P1 Fe1 105.1(16) . .
C4 P1 Fe1 114.7(4) . .
C6 P1 Fe1 115.0(5) . .
C1 N1 N2 106.5(7) . .
C1 N1 Mo1 132.0(6) . .
N2 N1 Mo1 121.4(5) . .
C3 N2 N1 108.9(7) . .
C3 N2 B1 129.9(8) . .
N1 N2 B1 121.2(8) . .
N2 B1 N2 107.7(6) 2_655 .
N2 B1 N2 107.7(6) 2_655 3_665
N2 B1 N2 107.7(6) . 3_665
N1 C1 C2 111.0(9) . .
C5 C4 P1 113.9(8) . .
N2 C3 C2 108.9(8) . .
C3 C2 C1 104.6(8) . .
C11 C10 C15 114.2(10) . .
C11 C10 B2 125.4(8) . .
C15 C10 B2 120.4(10) . .
C10 C11 C12 123.1(10) . .
C16 B2 C10 108.5(6) . 2_655
C16 B2 C10 108.5(6) . .
C10 B2 C10 110.5(6) 2_655 .
C16 B2 C10 108.5(6) . 3_665
C10 B2 C10 110.5(6) 2_655 3_665
C10 B2 C10 110.5(6) . 3_665
C13 C12 C11 120.4(12) . .
C14 C13 C12 118.0(12) . .
C15 C14 C13 120.6(12) . .
C14 C15 C10 123.7(13) . .
C17 C16 C17 93.9(15) . 2_655
C17 C16 C17 93.9(15) . 3_665
C17 C16 C17 93.9(15) 2_655 3_665
C17 C16 B2 122.5(11) . .
C17 C16 B2 122.5(11) 2_655 .
C17 C16 B2 122.5(11) 3_665 .
C18 C17 C16 126(3) . .
C17 C18 C19 114(3) . .
C18 C19 C18 100(2) 2_655 .
C18 C19 C18 100(2) 2_655 3_665
C18 C19 C18 100(2) . 3_665
C71 C6 C7 118(3) . .
C71 C6 P1 130(4) . .
C7 C6 P1 105.8(12) . .
C9 C81 P1 119(4) . .
C8 C9 C81 31(3) . .

loop_
_geom_bond_atom_site_label_1
_geom_bond_atom_site_label_2
_geom_bond_distance
_geom_bond_site_symmetry_2
Mo1 N1 2.228(7) .
Mo1 N1 2.228(7) 2_655
Mo1 N1 2.228(7) 3_665
Mo1 S2 2.369(2) .
Mo1 S2 2.369(2) 2_655
Mo1 S2 2.369(2) 3_665
Mo1 Fe1 2.6696(13) 3_665
Mo1 Fe1 2.6696(13) 2_655
Mo1 Fe1 2.6696(13) .
Fe1 S2 2.218(2) 2_655
Fe1 S2 2.225(2) 3_665
Fe1 S1 2.230(3) .
Fe1 P1 2.309(3) .
Fe1 Fe1 2.5844(18) 2_655
Fe1 Fe1 2.5844(18) 3_665
S1 Fe1 2.230(3) 3_665
S1 Fe1 2.230(3) 2_655
S2 Fe1 2.218(2) 3_665
S2 Fe1 2.225(2) 2_655
P1 C81 1.81(3) .
P1 C4 1.817(12) .
P1 C6 1.830(14) .
N1 C1 1.319(11) .
N1 N2 1.364(9) .
N2 C3 1.349(11) .
N2 B1 1.531(9) .
B1 N2 1.531(9) 2_655
B1 N2 1.531(9) 3_665
C1 C2 1.388(13) .
C4 C5 1.499(16) .
C3 C2 1.361(14) .
C10 C11 1.394(13) .
C10 C15 1.404(15) .
C10 B2 1.639(11) .
C11 C12 1.389(14) .
B2 C16 1.61(2) .
B2 C10 1.639(11) 2_655
B2 C10 1.639(11) 3_665
C12 C13 1.393(16) .
C13 C14 1.38(2) .
C14 C15 1.37(2) .
C16 C17 1.45(2) .
C16 C17 1.45(2) 2_655
C16 C17 1.45(2) 3_665
C17 C18 1.40(2) .
C18 C19 1.47(3) .
C19 C18 1.47(3) 2_655
C19 C18 1.47(3) 3_665
C6 C71 1.17(7) .
C6 C7 1.66(3) .
C8 C9 1.08(4) .
C81 C9 1.17(4) .
